data_4312175
loop_
_publ_author_name
'Gerard Tob\'ias'
'Daniel Beltr\'an-Porter'
'Oleg I. Lebedev'
'Gustaaf Van Tendeloo'
'Juan Rodr\'iguez-Carvajal'
'Amparo Fuertes'

_publ_section_title
;
 Anion Ordering and Defect Structure in Ruddlesden-Popper Strontium
 Niobium Oxynitrides
;
_journal_name_full 'Inorganic Chemistry'
_journal_page_first 8010
_journal_page_last 8017
_journal_paper_doi 10.1021/ic049236k
_journal_volume 43
_journal_year 2004
_chemical_formula_sum 'N0.33 Nb O0.66 Sr'
_chemical_name_systematic ' ?'
_space_group_IT_number 221
_symmetry_cell_setting cubic
_symmetry_space_group_name_Hall '-P 4 2 3'
_symmetry_space_group_name_H-M 'P m -3 m'
_cell_angle_alpha 90.00000
_cell_angle_beta 90.00000
_cell_angle_gamma 90.00000
_cell_formula_units_Z 1
_cell_length_a 4.0518(5)
_cell_length_b 4.0518(5)
_cell_length_c 4.0518(5)
_cell_volume 66.519(14)
_computing_structure_refinement FULLPROF
_diffrn_radiation_probe neutron
_diffrn_radiation_type 'Constant Wavelength Neutron Diffraction'
_diffrn_radiation_wavelength 1.22530
_diffrn_source 'nuclear reactor'
_pd_instr_location ' ?'
_pd_meas_2theta_range_inc 0.05000
_pd_meas_2theta_range_max 125.45000
_pd_meas_2theta_range_min 0.00000
_pd_meas_number_of_points 0
_pd_proc_2theta_range_inc 0.0500
_pd_proc_2theta_range_max 125.4174
_pd_proc_2theta_range_min -0.0326
_pd_proc_ls_pref_orient_corr ' ?'
_pd_proc_ls_prof_R_factor 3.8488
_pd_proc_ls_prof_wR_expected 7.4828
_pd_proc_ls_prof_wR_factor 5.0236
_pd_proc_wavelength 1.225300
_pd_spec_mounting ' ?'
_refine_ls_number_parameters 24
_refine_ls_number_reflns 44
_refine_ls_number_restraints 0
_refine_ls_R_I_factor 8.9156
_cod_data_source_file ic049236ksi20040611_081122_2.cif
_cod_data_source_block SRNBNOP
_cod_depositor_comments
;
The following automatic conversions were performed:
'_symmetry_cell_setting' value 'Cubic' changed to 'cubic' according to
'/home/saulius/struct/CIF-dictionaries/cif_core.dic' dictionary named
'cif_core.dic' version 2.4.1 from 2010-06-29.

Automatic conversion script
Id: cif_fix_enum 1527 2010-12-29 10:47:43Z saulius 
;
_cod_original_cell_volume 66.521(13)
_cod_database_code 4312175
_pd_proc_ls_prof_cr_factor 14.1079
_pd_proc_ls_prof_cwr_factor 12.4590
_pd_proc_ls_prof_chi2 2.7723
_pd_proc_ls_prof_echi2 2.7723

loop_
_symmetry_equiv_pos_as_xyz
x,y,z
x,-y,-z
-x,y,-z
-x,-y,z
y,z,x
-y,-z,x
y,-z,-x
-y,z,-x
z,x,y
-z,x,-y
-z,-x,y
z,-x,-y
y,x,z
-y,x,-z
y,-x,-z
-y,-x,z
z,y,x
-z,-y,x
-z,y,-x
z,-y,-x
x,z,y
x,-z,-y
-x,-z,y
-x,z,-y
-x,-y,-z
-x,y,z
x,-y,z
x,y,-z
-y,-z,-x
y,z,-x
-y,z,x
y,-z,x
-z,-x,-y
z,-x,y
z,x,-y
-z,x,y
-y,-x,-z
y,-x,z
-y,x,z
y,x,-z
-z,-y,-x
z,y,-x
z,-y,x
-z,y,x
-x,-z,-y
-x,z,y
x,z,-y
x,-z,y

loop_
_atom_site_label
_atom_site_fract_x
_atom_site_fract_y
_atom_site_fract_z
_atom_site_U_iso_or_equiv
_atom_site_occupancy
_atom_site_adp_type
_atom_site_type_symbol
Sr 0.00000 0.00000 0.00000 0.01140 1.00000 Uiso SR
Nb 0.50000 0.50000 0.50000 0.00633 1.00000 Uiso NB
O 0.50000 0.50000 0.00000 0.00760 0.66667 Uiso O
N 0.50000 0.50000 0.00000 0.00760 0.33333 Uiso N

loop_
_geom_angle_atom_site_label_1
_geom_angle_atom_site_label_2
_geom_angle_atom_site_label_3
_geom_angle_site_symmetry_1
_geom_angle_site_symmetry_2
_geom_angle_site_symmetry_3
_geom_angle
_geom_angle_publ_flag
? ? ? ? ? ? ? ?

loop_
_geom_bond_atom_site_label_1
_geom_bond_atom_site_label_2
_geom_bond_site_symmetry_1
_geom_bond_site_symmetry_2
_geom_bond_distance
_geom_bond_publ_flag
? ? ? ? ? ?

loop_
_geom_contact_atom_site_label_1
_geom_contact_atom_site_label_2
_geom_contact_distance
_geom_contact_site_symmetry_1
_geom_contact_site_symmetry_2
_geom_contact_publ_flag
? ? ? ? ? ?

loop_
_geom_hbond_atom_site_label_D
_geom_hbond_atom_site_label_H
_geom_hbond_atom_site_label_A
_geom_hbond_site_symmetry_D
_geom_hbond_site_symmetry_H
_geom_hbond_site_symmetry_A
_geom_hbond_distance_DH
_geom_hbond_distance_HA
_geom_hbond_distance_DA
_geom_hbond_angle_DHA
_geom_hbond_publ_flag
? ? ? ? ? ? ? ? ? ? ?

loop_
_geom_torsion_atom_site_label_1
_geom_torsion_atom_site_label_2
_geom_torsion_atom_site_label_3
_geom_torsion_atom_site_label_4
_geom_torsion_site_symmetry_1
_geom_torsion_site_symmetry_2
_geom_torsion_site_symmetry_3
_geom_torsion_site_symmetry_4
_geom_torsion
_geom_torsion_publ_flag
? ? ? ? ? ? ? ? ? ?
